data_1549191
loop_
_publ_author_name
'Hachem, Hadi'
'Xu, Zijun'
'Bellec, Nathalie'
'Jeannin, Olivier'
'Auban-Senzier, Pascale'
'Guizouarn, Thierry'
'Fourmigu\'e, Marc'
'Lorcy, Dominique'

_publ_section_title
;
 Neutral, closed-shell nickel bis(2-alkylthio-thiazole-4,5-dithiolate)
 complexes as single component molecular conductors.
;
_journal_issue 18
_journal_name_full 'Dalton transactions (Cambridge, England : 2003)'
_journal_page_first 6580
_journal_page_last 6589
_journal_paper_doi 10.1039/c8dt00818c
_journal_volume 47
_journal_year 2018
_chemical_compound_source 'synthesis as described'
_chemical_formula_moiety 'C10 H10 N2 Ni S8'
_chemical_formula_sum 'C10 H10 N2 Ni S8'
_chemical_formula_weight 473.39
_space_group_crystal_system triclinic
_space_group_IT_number 2
_space_group_name_Hall '-P 1'
_space_group_name_H-M_alt 'P -1'
_symmetry_space_group_name_Hall '-P 1'
_symmetry_space_group_name_H-M 'P -1'
_atom_sites_solution_hydrogens geom
_audit_update_record
;
2018-03-27 deposited with the CCDC.
2018-04-04 downloaded from the CCDC.
;
_cell_angle_alpha 101.262(3)
_cell_angle_beta 87.941(3)
_cell_angle_gamma 91.618(3)
_cell_formula_units_Z 1
_cell_length_a 6.6193(6)
_cell_length_b 4.0075(4)
_cell_length_c 15.4038(14)
_cell_measurement_reflns_used 4642
_cell_measurement_temperature 150(2)
_cell_measurement_theta_max 27.46
_cell_measurement_theta_min 3.32
_cell_measurement_wavelength 0.71073
_cell_volume 400.39(7)
_computing_cell_refinement 'APEX3 (Bruker, 2015); SAINT (Bruker, 2014)'
_computing_data_collection 'SAINT (Bruker, 2014)'
_computing_data_reduction 'SAINT (Bruker, 2014)'
_computing_molecular_graphics 'SXGRAPH (Farrugia, 1999), Mercury (CSD, 2016)'
_computing_publication_material 'CRYSCALC (T. Roisnel, local program, 2017)'
_computing_structure_refinement 'SHELXL-2014/7 (Sheldrick, 2014)'
_computing_structure_solution 'SHELXT (Sheldrick, 2015)'
_diffrn_ambient_temperature 150(2)
_diffrn_detector '(CMOS) PHOTON 100'
_diffrn_measured_fraction_theta_full 0.998
_diffrn_measured_fraction_theta_max 0.997
_diffrn_measurement_device_type 'D8 VENTURE Bruker AXS'
_diffrn_measurement_method 'rotation images'
_diffrn_radiation_monochromator 'multilayer monochromator'
_diffrn_radiation_probe x-ray
_diffrn_radiation_source 'Incoatec microfocus sealed tube'
_diffrn_radiation_type MoK\a
_diffrn_radiation_wavelength 0.71073
_diffrn_reflns_av_R_equivalents 0.0316
_diffrn_reflns_av_unetI/netI 0.0157
_diffrn_reflns_number 4642
_diffrn_reflns_theta_full 25.242
_diffrn_reflns_theta_max 27.462
_diffrn_reflns_theta_min 3.080
_exptl_absorpt_coefficient_mu 2.244
_exptl_absorpt_correction_T_max 0.967
_exptl_absorpt_correction_T_min 0.714
_exptl_absorpt_correction_type multi-scan
_exptl_absorpt_process_details
;
  [Sheldrick, G.M. (2014). SADABS Bruker AXS Inc., Madison, Wisconsin, USA]
;
_exptl_crystal_colour black
_exptl_crystal_density_diffrn 1.963
_exptl_crystal_description plate
_exptl_crystal_F_000 240
_exptl_crystal_size_max 0.150
_exptl_crystal_size_mid 0.080
_exptl_crystal_size_min 0.015
_refine_diff_density_max 0.476
_refine_diff_density_min -0.581
_refine_diff_density_rms 0.222
_refine_ls_extinction_method none
_refine_ls_goodness_of_fit_ref 1.288
_refine_ls_hydrogen_treatment constr
_refine_ls_matrix_type full
_refine_ls_number_parameters 98
_refine_ls_number_reflns 1827
_refine_ls_number_restraints 0
_refine_ls_restrained_S_all 1.288
_refine_ls_R_factor_all 0.0239
_refine_ls_R_factor_gt 0.0190
_refine_ls_shift/su_max 0.002
_refine_ls_shift/su_mean 0.000
_refine_ls_structure_factor_coef Fsqd
_refine_ls_weighting_details 'w=1/[\s^2^(Fo^2^)+(0.0442P)^2^+0.1038P] where P=(Fo^2^+2Fc^2^)/3'
_refine_ls_weighting_scheme calc
_refine_ls_wR_factor_gt 0.0585
_refine_ls_wR_factor_ref 0.0768
_reflns_Friedel_coverage 0.000
_reflns_number_gt 1700
_reflns_number_total 1827
_reflns_threshold_expression >2sigma(I)
_cod_data_source_file c8dt00818c2.cif
_cod_data_source_block ZJ29X1_2
_cod_depositor_comments 'Adding full bibliography for 1549190--1549195.cif.'
_cod_database_code 1549191

loop_
_space_group_symop_operation_xyz
'x, y, z'
'-x, -y, -z'

loop_
_atom_site_label
_atom_site_type_symbol
_atom_site_fract_x
_atom_site_fract_y
_atom_site_fract_z
_atom_site_U_iso_or_equiv
_atom_site_adp_type
_atom_site_occupancy
_atom_site_site_symmetry_order
_atom_site_calc_flag
_atom_site_refinement_flags_posn
_atom_site_refinement_flags_adp
_atom_site_refinement_flags_occupancy
Ni1 Ni 1.0000 0.5000 0.5000 0.01105(12) Uani 1 2 d S . P
S2 S 0.72223(7) 0.75344(13) 0.49026(3) 0.01402(14) Uani 1 1 d . . .
S3 S 0.50884(7) 0.84181(13) 0.32306(3) 0.01363(14) Uani 1 1 d . . .
S1 S 1.04866(7) 0.36530(12) 0.35794(3) 0.01330(14) Uani 1 1 d . . .
S4 S 0.53561(8) 0.67303(13) 0.12198(3) 0.01701(14) Uani 1 1 d . . .
N1 N 0.8066(3) 0.5099(4) 0.23085(11) 0.0150(4) Uani 1 1 d . . .
C2 C 0.7000(3) 0.7051(5) 0.37966(13) 0.0118(4) Uani 1 1 d . . .
C1 C 0.8448(3) 0.5343(5) 0.31930(13) 0.0115(4) Uani 1 1 d . . .
C4 C 0.2920(3) 0.8635(6) 0.15624(14) 0.0185(4) Uani 1 1 d . . .
H4A H 0.2144 0.7224 0.1924 0.022 Uiso 1 1 calc R U .
H4B H 0.3127 1.0932 0.1929 0.022 Uiso 1 1 calc R U .
C3 C 0.6356(3) 0.6583(5) 0.22369(13) 0.0129(4) Uani 1 1 d . . .
C5 C 0.1743(4) 0.8887(6) 0.07497(15) 0.0254(5) Uani 1 1 d . . .
H5A H 0.2528 1.0246 0.0387 0.038 Uiso 1 1 calc R U .
H5B H 0.0450 0.9979 0.0936 0.038 Uiso 1 1 calc R U .
H5C H 0.1492 0.6600 0.0402 0.038 Uiso 1 1 calc R U .

loop_
_atom_site_aniso_label
_atom_site_aniso_U_11
_atom_site_aniso_U_22
_atom_site_aniso_U_33
_atom_site_aniso_U_23
_atom_site_aniso_U_13
_atom_site_aniso_U_12
Ni1 0.00893(19) 0.0137(2) 0.0106(2) 0.00224(14) -0.00122(13) 0.00279(13)
S2 0.0116(3) 0.0191(3) 0.0112(2) 0.00193(19) -0.00020(18) 0.00516(19)
S3 0.0113(2) 0.0177(3) 0.0118(3) 0.00211(19) -0.00086(18) 0.00365(18)
S1 0.0103(2) 0.0168(3) 0.0128(3) 0.00260(18) 0.00022(18) 0.00380(18)
S4 0.0173(3) 0.0234(3) 0.0106(3) 0.0034(2) -0.00206(19) 0.0037(2)
N1 0.0142(8) 0.0158(8) 0.0156(8) 0.0040(7) -0.0007(7) 0.0006(7)
C2 0.0097(9) 0.0127(9) 0.0138(9) 0.0039(7) -0.0021(7) 0.0006(7)
C1 0.0098(9) 0.0123(9) 0.0124(9) 0.0027(7) -0.0011(7) -0.0013(7)
C4 0.0158(10) 0.0243(11) 0.0163(10) 0.0058(8) -0.0023(8) 0.0038(8)
C3 0.0144(9) 0.0145(9) 0.0101(9) 0.0034(7) -0.0004(7) -0.0012(7)
C5 0.0227(12) 0.0325(13) 0.0229(12) 0.0081(10) -0.0089(9) 0.0041(10)

loop_
_atom_type_symbol
_atom_type_description
_atom_type_scat_dispersion_real
_atom_type_scat_dispersion_imag
_atom_type_scat_source
C C 0.0033 0.0016 'International Tables Vol C Tables 4.2.6.8 and 6.1.1.4'
H H 0.0000 0.0000 'International Tables Vol C Tables 4.2.6.8 and 6.1.1.4'
N N 0.0061 0.0033 'International Tables Vol C Tables 4.2.6.8 and 6.1.1.4'
Ni Ni 0.3393 1.1124 'International Tables Vol C Tables 4.2.6.8 and 6.1.1.4'
S S 0.1246 0.1234 'International Tables Vol C Tables 4.2.6.8 and 6.1.1.4'

loop_
_geom_angle_atom_site_label_1
_geom_angle_atom_site_label_2
_geom_angle_atom_site_label_3
_geom_angle
_geom_angle_site_symmetry_1
_geom_angle_site_symmetry_3
S2 Ni1 S2 180.0 2_766 .
S2 Ni1 S1 93.557(18) 2_766 2_766
S2 Ni1 S1 86.443(18) . 2_766
S2 Ni1 S1 86.443(18) 2_766 .
S2 Ni1 S1 93.557(18) . .
S1 Ni1 S1 180.0 2_766 .
C2 S2 Ni1 102.24(7) . .
C2 S3 C3 88.35(9) . .
C1 S1 Ni1 102.56(7) . .
C3 S4 C4 101.11(10) . .
C3 N1 C1 109.12(17) . .
C1 C2 S2 122.12(15) . .
C1 C2 S3 109.83(14) . .
S2 C2 S3 128.05(12) . .
N1 C1 C2 116.04(17) . .
N1 C1 S1 124.41(15) . .
C2 C1 S1 119.53(15) . .
C5 C4 S4 109.61(16) . .
C5 C4 H4A 109.7 . .
S4 C4 H4A 109.7 . .
C5 C4 H4B 109.7 . .
S4 C4 H4B 109.7 . .
H4A C4 H4B 108.2 . .
N1 C3 S4 122.43(16) . .
N1 C3 S3 116.67(15) . .
S4 C3 S3 120.90(12) . .
C4 C5 H5A 109.5 . .
C4 C5 H5B 109.5 . .
H5A C5 H5B 109.5 . .
C4 C5 H5C 109.5 . .
H5A C5 H5C 109.5 . .
H5B C5 H5C 109.5 . .

loop_
_geom_bond_atom_site_label_1
_geom_bond_atom_site_label_2
_geom_bond_distance
_geom_bond_site_symmetry_2
Ni1 S2 2.1493(5) 2_766
Ni1 S2 2.1493(5) .
Ni1 S1 2.1637(5) 2_766
Ni1 S1 2.1637(5) .
S2 C2 1.688(2) .
S3 C2 1.722(2) .
S3 C3 1.758(2) .
S1 C1 1.703(2) .
S4 C3 1.734(2) .
S4 C4 1.820(2) .
N1 C3 1.312(3) .
N1 C1 1.379(3) .
C2 C1 1.406(3) .
C4 C5 1.519(3) .
C4 H4A 0.9900 .
C4 H4B 0.9900 .
C5 H5A 0.9800 .
C5 H5B 0.9800 .
C5 H5C 0.9800 .

loop_
_geom_torsion_atom_site_label_1
_geom_torsion_atom_site_label_2
_geom_torsion_atom_site_label_3
_geom_torsion_atom_site_label_4
_geom_torsion
Ni1 S2 C2 C1 -0.35(17)
Ni1 S2 C2 S3 179.04(12)
C3 S3 C2 C1 0.41(15)
C3 S3 C2 S2 -179.04(15)
C3 N1 C1 C2 -0.2(2)
C3 N1 C1 S1 178.29(15)
S2 C2 C1 N1 179.26(14)
S3 C2 C1 N1 -0.2(2)
S2 C2 C1 S1 0.7(2)
S3 C2 C1 S1 -178.78(10)
Ni1 S1 C1 N1 -179.06(15)
Ni1 S1 C1 C2 -0.64(17)
C3 S4 C4 C5 -178.08(16)
C1 N1 C3 S4 -178.99(14)
C1 N1 C3 S3 0.5(2)
C4 S4 C3 N1 173.98(17)
C4 S4 C3 S3 -5.51(15)
C2 S3 C3 N1 -0.56(16)
C2 S3 C3 S4 178.96(13)
